data_2215526
loop_
_publ_author_name
'Capuano, Ben'
'Crosby, Ian T.'
'Fallon, Gary D.'
'Forsyth, Craig M.'
'Lloyd, Edward J.'
'Podloucka, Anna'
'Yuriev, Elizabeth'

_publ_section_title
;Geometric forms of
 8-chloro-11-[4-(8-chloro-5<i>H</i>-dibenzo[<i>b</i>,<i>e</i>][1,4]diazepin-11-yl)piperazin-1-yl]-5<i>H</i>-dibenzo[<i>b</i>,<i>e</i>][1,4]diazepine--acetone--pentane
 (2/1/1)
;
_journal_coeditor_code HG2283
_journal_issue 10
_journal_name_full 'Acta Crystallographica Section E'
_journal_page_first o4034
_journal_page_last o4034
_journal_paper_doi 10.1107/S1600536807042973
_journal_volume 63
_journal_year 2007
_chemical_formula_iupac '2 C30 H24 Cl2 N6, C5 H12, C3 H6 O'
_chemical_formula_moiety '2 C30 H24 Cl2 N6, C5 H12, C3 H6 O'
_chemical_formula_sum 'C68 H66 Cl4 N12 O'
_chemical_formula_weight 1209.13
_chemical_name_systematic
;
8-chloro-11-[4-(8-chloro-5H-dibenzo[<i>b,e</i>][1,4]
diazepin-11-yl)piperazin-1-yl]-5H-dibenzo[<i>b,e</i>][1,4]diazepine--
acetone--pentane (2/1/1)
;
_space_group_IT_number 15
_symmetry_cell_setting monoclinic
_symmetry_space_group_name_Hall '-C 2yc'
_symmetry_space_group_name_H-M 'C 1 2/c 1'
_atom_sites_solution_hydrogens geom
_atom_sites_solution_primary direct
_atom_sites_solution_secondary difmap
_audit_creation_method SHELXL-97
_cell_angle_alpha 90.00
_cell_angle_beta 131.1470(10)
_cell_angle_gamma 90.00
_cell_formula_units_Z 4
_cell_length_a 31.3716(2)
_cell_length_b 11.3509(2)
_cell_length_c 22.7030(3)
_cell_measurement_reflns_used 23817
_cell_measurement_temperature 123(2)
_cell_measurement_theta_max 25.0
_cell_measurement_theta_min 3.24
_cell_volume 6087.78(17)
_computing_cell_refinement 'Denzo SMN (Otwinowski & Minor, 1997)'
_computing_data_collection 'COLLECT (Bruker AXS, 2000)'
_computing_data_reduction 'Denzo SMN (Otwinowski & Minor, 1997)'
_computing_molecular_graphics 'X-Seed (Barbour, 2001)'
_computing_publication_material 'Microsoft Office (2000)'
_computing_structure_refinement 'SHELXL-97 (Sheldrick, 1997)'
_computing_structure_solution 'SHELXS-97 (Sheldrick, 1997)'
_diffrn_ambient_temperature 123(2)
_diffrn_measured_fraction_theta_full 0.996
_diffrn_measured_fraction_theta_max 0.996
_diffrn_measurement_device_type 'Enraf Nonius KAPPA CCD'
_diffrn_measurement_method 'phi and omega scans'
_diffrn_radiation_monochromator graphite
_diffrn_radiation_source 'fine-focus sealed tube'
_diffrn_radiation_type MoK\a
_diffrn_radiation_wavelength 0.71073
_diffrn_reflns_av_R_equivalents 0.0614
_diffrn_reflns_av_sigmaI/netI 0.0690
_diffrn_reflns_limit_h_max 37
_diffrn_reflns_limit_h_min -37
_diffrn_reflns_limit_k_max 13
_diffrn_reflns_limit_k_min -13
_diffrn_reflns_limit_l_max 26
_diffrn_reflns_limit_l_min -26
_diffrn_reflns_number 23817
_diffrn_reflns_theta_full 25.00
_diffrn_reflns_theta_max 25.00
_diffrn_reflns_theta_min 3.24
_diffrn_standards_number 0
_exptl_absorpt_coefficient_mu 0.250
_exptl_absorpt_correction_T_max 0.99
_exptl_absorpt_correction_T_min 0.94
_exptl_absorpt_correction_type multi-scan
_exptl_absorpt_process_details '(SORTAV; Blessing, 1997)'
_exptl_crystal_colour yellow
_exptl_crystal_density_diffrn 1.319
_exptl_crystal_density_method 'not measured'
_exptl_crystal_description tabular
_exptl_crystal_F_000 2536
_exptl_crystal_size_max 0.20
_exptl_crystal_size_mid 0.20
_exptl_crystal_size_min 0.08
_refine_diff_density_max 0.832
_refine_diff_density_min -0.539
_refine_ls_extinction_method none
_refine_ls_goodness_of_fit_ref 1.060
_refine_ls_hydrogen_treatment mixed
_refine_ls_matrix_type full
_refine_ls_number_parameters 408
_refine_ls_number_reflns 5349
_refine_ls_number_restraints 9
_refine_ls_restrained_S_all 1.065
_refine_ls_R_factor_all 0.1026
_refine_ls_R_factor_gt 0.0645
_refine_ls_shift/su_max 0.000
_refine_ls_shift/su_mean 0.000
_refine_ls_structure_factor_coef Fsqd
_refine_ls_weighting_details 'calc w=1/[\s^2^(Fo^2^)+(0.0566P)^2^+21.5958P] where P=(Fo^2^+2Fc^2^)/3'
_refine_ls_weighting_scheme calc
_refine_ls_wR_factor_gt 0.1447
_refine_ls_wR_factor_ref 0.1584
_reflns_number_gt 3743
_reflns_number_total 5349
_reflns_threshold_expression I>2\s(I)
_cod_data_source_file hg2283.cif
_cod_data_source_block I
_cod_original_cell_volume 6087.77(16)
_cod_original_sg_symbol_H-M 'C 2/c'
_cod_database_code 2215526
_cod_database_fobs_code 2215526

loop_
_symmetry_equiv_pos_as_xyz
'x, y, z'
'-x, y, -z+1/2'
'x+1/2, y+1/2, z'
'-x+1/2, y+1/2, -z+1/2'
'-x, -y, -z'
'x, -y, z-1/2'
'-x+1/2, -y+1/2, -z'
'x+1/2, -y+1/2, z-1/2'

loop_
_atom_site_type_symbol
_atom_site_label
_atom_site_fract_x
_atom_site_fract_y
_atom_site_fract_z
_atom_site_U_iso_or_equiv
_atom_site_adp_type
_atom_site_calc_flag
_atom_site_refinement_flags
_atom_site_occupancy
_atom_site_disorder_assembly
_atom_site_disorder_group
Cl Cl1 0.20014(4) 0.30149(8) 0.21264(6) 0.0310(3) Uani d . 1 . .
Cl Cl2 -0.16231(5) 0.00760(9) 0.07128(7) 0.0448(3) Uani d . 1 . .
O O1 -0.0158(3) 0.1161(6) 0.0546(4) 0.0589(18) Uani d P 0.50 . .
N N1 0.11606(12) -0.1904(3) 0.15222(18) 0.0227(7) Uani d . 1 . .
N N2 0.08616(12) -0.0153(3) 0.21214(16) 0.0204(7) Uani d . 1 . .
N N3 0.04554(11) -0.1185(2) 0.25006(17) 0.0203(7) Uani d . 1 . .
N N4 -0.21603(14) 0.4267(3) -0.12315(18) 0.0282(8) Uani d . 1 . .
N N5 -0.10501(12) 0.3277(3) -0.02192(18) 0.0273(7) Uani d . 1 . .
N N6 -0.04850(12) 0.4712(3) -0.00987(19) 0.0286(8) Uani d . 1 . .
C C1 0.17546(14) 0.1569(3) 0.19392(19) 0.0217(8) Uani d . 1 . .
C C2 0.18875(14) 0.0779(3) 0.1620(2) 0.0236(8) Uani d . 1 . .
H H2 0.2104 0.1022 0.1485 0.028 Uiso calc R 1 . .
C C3 0.17007(14) -0.0379(3) 0.1498(2) 0.0226(8) Uani d . 1 . .
H H3 0.1792 -0.0930 0.1281 0.027 Uiso calc R 1 . .
C C4 0.13800(14) -0.0741(3) 0.16895(19) 0.0184(8) Uani d . 1 . .
C C5 0.12407(13) 0.0067(3) 0.20035(19) 0.0192(8) Uani d . 1 . .
C C6 0.14297(14) 0.1234(3) 0.21229(19) 0.0202(8) Uani d . 1 . .
H H6 0.1335 0.1795 0.2331 0.024 Uiso calc R 1 . .
C C7 0.13325(14) -0.2585(3) 0.2171(2) 0.0195(8) Uani d . 1 . .
C C8 0.16246(14) -0.3641(3) 0.2363(2) 0.0251(8) Uani d . 1 . .
H H8 0.1703 -0.3925 0.2050 0.030 Uiso calc R 1 . .
C C9 0.18005(15) -0.4278(3) 0.3010(2) 0.0277(9) Uani d . 1 . .
H H9 0.1990 -0.5008 0.3130 0.033 Uiso calc R 1 . .
C C10 0.17021(15) -0.3859(3) 0.3484(2) 0.0279(9) Uani d . 1 . .
H H10 0.1839 -0.4279 0.3942 0.033 Uiso calc R 1 . .
C C11 0.14026(14) -0.2824(3) 0.3284(2) 0.0218(8) Uani d . 1 . .
H H11 0.1337 -0.2535 0.3611 0.026 Uiso calc R 1 . .
C C12 0.11958(13) -0.2197(3) 0.26174(19) 0.0192(8) Uani d . 1 . .
C C13 0.08344(13) -0.1134(3) 0.23741(19) 0.0188(8) Uani d . 1 . .
C C14 0.01166(14) -0.2250(3) 0.2293(2) 0.0213(8) Uani d . 1 . .
H H14A 0.0355 -0.2957 0.2449 0.026 Uiso calc R 1 . .
H H14B -0.0200 -0.2278 0.1720 0.026 Uiso calc R 1 . .
C C15 0.01207(16) -0.0122(3) 0.2301(2) 0.0275(9) Uani d . 1 . .
H H15A -0.0192 -0.0082 0.1727 0.033 Uiso calc R 1 . .
H H15B 0.0362 0.0582 0.2466 0.033 Uiso calc R 1 . .
C C16 -0.17895(16) 0.1280(3) 0.0112(2) 0.0288(9) Uani d . 1 . .
C C17 -0.23464(16) 0.1655(3) -0.0429(2) 0.0281(9) Uani d . 1 . .
H H17 -0.2639 0.1242 -0.0496 0.034 Uiso calc R 1 . .
C C18 -0.24668(16) 0.2646(4) -0.0871(2) 0.0295(9) Uani d . 1 . .
H H18 -0.2846 0.2921 -0.1239 0.035 Uiso calc R 1 . .
C C19 -0.20440(15) 0.3242(3) -0.0785(2) 0.0243(8) Uani d . 1 . .
C C20 -0.14847(15) 0.2832(3) -0.0256(2) 0.0234(8) Uani d . 1 . .
C C21 -0.13644(16) 0.1835(3) 0.0192(2) 0.0286(9) Uani d . 1 . .
H H21 -0.0988 0.1540 0.0552 0.034 Uiso calc R 1 . .
C C22 -0.18879(14) 0.5297(3) -0.07650(19) 0.0226(8) Uani d . 1 . .
C C23 -0.21963(15) 0.6224(3) -0.0810(2) 0.0261(9) Uani d . 1 . .
H H23 -0.2597 0.6170 -0.1150 0.031 Uiso calc R 1 . .
C C24 -0.19268(16) 0.7223(3) -0.0364(2) 0.0307(9) Uani d . 1 . .
H H24 -0.2142 0.7859 -0.0406 0.037 Uiso calc R 1 . .
C C25 -0.13406(15) 0.7302(3) 0.0147(2) 0.0284(9) Uani d . 1 . .
H H25 -0.1154 0.7987 0.0458 0.034 Uiso calc R 1 . .
C C26 -0.10309(15) 0.6379(3) 0.0198(2) 0.0266(9) Uani d . 1 . .
H H26 -0.0630 0.6434 0.0550 0.032 Uiso calc R 1 . .
C C27 -0.12948(14) 0.5367(3) -0.02575(19) 0.0210(8) Uani d . 1 . .
C C28 -0.09638(14) 0.4389(3) -0.0221(2) 0.0244(8) Uani d . 1 . .
C C29 -0.04984(15) 0.5690(3) -0.0536(2) 0.0296(9) Uani d . 1 . .
H H29A -0.0762 0.6307 -0.0636 0.036 Uiso calc R 1 . .
H H29B -0.0637 0.5399 -0.1048 0.036 Uiso calc R 1 . .
C C30 -0.00914(15) 0.3787(3) 0.0074(2) 0.0311(9) Uani d . 1 . .
H H30A -0.0219 0.3442 -0.0420 0.037 Uiso calc R 1 . .
H H30B -0.0082 0.3153 0.0382 0.037 Uiso calc R 1 . .
C C31 -0.0300(7) -0.0738(9) 0.0164(10) 0.050(4) Uani d PD 0.50 . .
H H31A 0.0015 -0.1288 0.0511 0.075 Uiso calc PR 0.50 . .
H H31B -0.0526 -0.0996 -0.0379 0.075 Uiso calc PR 0.50 . .
H H31C -0.0538 -0.0720 0.0301 0.075 Uiso calc PR 0.50 . .
C C32 -0.0085(3) 0.0391(7) 0.0251(5) 0.036(2) Uani d PD 0.50 . .
C C33 0.0213(7) 0.0692(15) 0.0010(10) 0.061(5) Uani d PD 0.50 . .
H H33A 0.0431 0.1412 0.0279 0.091 Uiso calc PR 0.50 . .
H H33B -0.0055 0.0824 -0.0556 0.091 Uiso calc PR 0.50 . .
H H33C 0.0471 0.0049 0.0139 0.091 Uiso calc PR 0.50 . .
C C34 0.0776(6) 0.3420(19) 0.2628(11) 0.141(5) Uiso d PD 0.50 A -1
H H34A 0.1088 0.3808 0.2702 0.212 Uiso calc PR 0.50 A -1
H H34B 0.0702 0.2650 0.2380 0.212 Uiso calc PR 0.50 A -1
H H34C 0.0880 0.3312 0.3136 0.212 Uiso calc PR 0.50 A -1
C C35 0.0249(8) 0.4176(17) 0.2109(14) 0.194(10) Uiso d PD 0.50 A -1
H H35A 0.0299 0.4943 0.2355 0.233 Uiso calc PR 0.50 A -1
H H35B 0.0133 0.4311 0.1589 0.233 Uiso calc PR 0.50 A -1
C C36 -0.0151(7) 0.3412(14) 0.2058(12) 0.190(10) Uiso d PD 0.50 A -1
H H36A -0.0314 0.2816 0.1641 0.227 Uiso calc PR 0.50 A -1
H H36B 0.0039 0.3002 0.2561 0.227 Uiso calc PR 0.50 A -1
C C37 -0.0587(7) 0.4201(13) 0.1878(12) 0.141(6) Uiso d PD 0.50 A -1
H H37A -0.0804 0.4563 0.1355 0.169 Uiso calc PR 0.50 A -1
H H37B -0.0427 0.4827 0.2277 0.169 Uiso calc PR 0.50 A -1
C C38 -0.0949(7) 0.3330(17) 0.1902(12) 0.141(5) Uiso d PD 0.50 A -1
H H38A -0.1282 0.3738 0.1757 0.212 Uiso calc PR 0.50 A -1
H H38B -0.0725 0.3010 0.2432 0.212 Uiso calc PR 0.50 A -1
H H38C -0.1071 0.2686 0.1533 0.212 Uiso calc PR 0.50 A -1
H H1A 0.1197(16) -0.228(3) 0.124(2) 0.030(11) Uiso d . 1 . .
H H4A -0.2518(17) 0.443(3) -0.159(2) 0.026(10) Uiso d . 1 . .

loop_
_atom_site_aniso_label
_atom_site_aniso_U_11
_atom_site_aniso_U_22
_atom_site_aniso_U_33
_atom_site_aniso_U_12
_atom_site_aniso_U_13
_atom_site_aniso_U_23
Cl1 0.0352(5) 0.0277(5) 0.0341(5) -0.0082(4) 0.0246(5) 0.0011(4)
Cl2 0.0598(7) 0.0321(6) 0.0560(7) 0.0076(5) 0.0439(6) 0.0093(5)
O1 0.058(4) 0.054(4) 0.060(4) 0.018(3) 0.037(4) 0.021(4)
N1 0.0256(17) 0.0260(18) 0.0223(16) -0.0035(14) 0.0182(15) -0.0051(14)
N2 0.0214(15) 0.0222(16) 0.0251(16) -0.0027(13) 0.0187(14) -0.0014(13)
N3 0.0198(15) 0.0177(15) 0.0298(17) -0.0021(12) 0.0192(14) -0.0025(13)
N4 0.0182(17) 0.039(2) 0.0171(16) -0.0089(15) 0.0074(15) -0.0020(15)
N5 0.0230(17) 0.0286(18) 0.0354(19) -0.0068(14) 0.0215(16) -0.0116(15)
N6 0.0188(16) 0.0298(18) 0.042(2) -0.0049(13) 0.0221(16) -0.0076(15)
C1 0.0156(17) 0.0242(19) 0.0181(18) -0.0032(15) 0.0079(16) 0.0050(15)
C2 0.0174(18) 0.036(2) 0.0208(19) 0.0008(16) 0.0139(17) 0.0047(17)
C3 0.0199(18) 0.031(2) 0.0201(19) 0.0027(16) 0.0144(17) 0.0013(16)
C4 0.0181(17) 0.0201(18) 0.0171(18) -0.0002(15) 0.0116(16) -0.0017(15)
C5 0.0136(17) 0.0249(19) 0.0173(17) -0.0013(15) 0.0093(16) 0.0024(15)
C6 0.0189(18) 0.026(2) 0.0173(18) 0.0016(15) 0.0125(16) 0.0013(15)
C7 0.0163(17) 0.0210(19) 0.0224(19) -0.0064(15) 0.0133(16) -0.0051(15)
C8 0.0225(19) 0.025(2) 0.033(2) -0.0024(16) 0.0209(19) -0.0062(17)
C9 0.0207(19) 0.023(2) 0.040(2) 0.0044(16) 0.0207(19) 0.0022(18)
C10 0.022(2) 0.030(2) 0.032(2) 0.0030(17) 0.0180(19) 0.0059(17)
C11 0.0199(18) 0.026(2) 0.025(2) -0.0020(15) 0.0173(17) -0.0022(16)
C12 0.0139(17) 0.0211(18) 0.0216(19) -0.0050(14) 0.0112(16) -0.0043(15)
C13 0.0143(17) 0.026(2) 0.0162(17) -0.0013(15) 0.0102(16) -0.0042(15)
C14 0.0177(18) 0.0206(19) 0.028(2) -0.0001(14) 0.0160(17) -0.0023(15)
C15 0.031(2) 0.0188(19) 0.049(2) 0.0032(16) 0.034(2) 0.0024(18)
C16 0.039(2) 0.024(2) 0.032(2) -0.0020(18) 0.027(2) -0.0053(17)
C17 0.035(2) 0.029(2) 0.031(2) -0.0103(18) 0.026(2) -0.0086(18)
C18 0.024(2) 0.042(2) 0.023(2) -0.0082(18) 0.0155(18) -0.0085(18)
C19 0.0227(19) 0.034(2) 0.0171(18) -0.0094(16) 0.0135(17) -0.0088(16)
C20 0.0241(19) 0.024(2) 0.027(2) -0.0078(16) 0.0190(18) -0.0122(16)
C21 0.027(2) 0.030(2) 0.031(2) -0.0014(17) 0.0207(19) -0.0089(18)
C22 0.0208(18) 0.033(2) 0.0158(18) -0.0055(16) 0.0127(16) 0.0003(16)
C23 0.0150(18) 0.038(2) 0.023(2) 0.0059(17) 0.0117(17) 0.0091(18)
C24 0.032(2) 0.034(2) 0.032(2) 0.0120(18) 0.023(2) 0.0108(18)
C25 0.028(2) 0.030(2) 0.029(2) 0.0023(17) 0.0191(19) -0.0005(17)
C26 0.0179(18) 0.035(2) 0.025(2) -0.0049(17) 0.0130(17) -0.0060(17)
C27 0.0186(18) 0.027(2) 0.0180(18) -0.0049(15) 0.0121(16) -0.0049(15)
C28 0.0174(18) 0.033(2) 0.0220(19) -0.0056(16) 0.0128(17) -0.0100(17)
C29 0.0201(19) 0.037(2) 0.033(2) -0.0040(17) 0.0178(19) -0.0073(18)
C30 0.023(2) 0.031(2) 0.044(2) -0.0042(17) 0.024(2) -0.0092(19)
C31 0.038(7) 0.063(8) 0.039(9) 0.018(6) 0.020(6) -0.006(6)
C32 0.034(5) 0.031(5) 0.026(5) 0.014(4) 0.013(4) 0.002(4)
C33 0.040(8) 0.102(12) 0.034(9) 0.029(7) 0.022(6) 0.004(7)

loop_
_atom_type_symbol
_atom_type_description
_atom_type_scat_dispersion_real
_atom_type_scat_dispersion_imag
_atom_type_scat_source
C C 0.0033 0.0016 'International Tables Vol C Tables 4.2.6.8 and 6.1.1.4'
H H 0.0000 0.0000 'International Tables Vol C Tables 4.2.6.8 and 6.1.1.4'
Cl Cl 0.1484 0.1585 'International Tables Vol C Tables 4.2.6.8 and 6.1.1.4'
N N 0.0061 0.0033 'International Tables Vol C Tables 4.2.6.8 and 6.1.1.4'
O O 0.0106 0.0060 'International Tables Vol C Tables 4.2.6.8 and 6.1.1.4'

loop_
_geom_angle_atom_site_label_1
_geom_angle_atom_site_label_2
_geom_angle_atom_site_label_3
_geom_angle_site_symmetry_1
_geom_angle_site_symmetry_3
_geom_angle
C7 N1 C4 . . 116.3(3)
C7 N1 H1A . . 112(3)
C4 N1 H1A . . 113(3)
C13 N2 C5 . . 123.7(3)
C13 N3 C15 . . 115.9(3)
C13 N3 C14 . . 120.3(3)
C15 N3 C14 . . 111.1(3)
C19 N4 C22 . . 113.2(3)
C19 N4 H4A . . 114(2)
C22 N4 H4A . . 107(2)
C28 N5 C20 . . 123.3(3)
C28 N6 C30 . . 118.4(3)
C28 N6 C29 . . 121.3(3)
C30 N6 C29 . . 111.5(3)
C2 C1 C6 . . 121.1(3)
C2 C1 Cl1 . . 120.1(3)
C6 C1 Cl1 . . 118.8(3)
C1 C2 C3 . . 119.1(3)
C1 C2 H2 . . 120.5
C3 C2 H2 . . 120.5
C2 C3 C4 . . 120.8(3)
C2 C3 H3 . . 119.6
C4 C3 H3 . . 119.6
C3 C4 C5 . . 119.8(3)
C3 C4 N1 . . 120.9(3)
C5 C4 N1 . . 119.2(3)
C4 C5 C6 . . 119.0(3)
C4 C5 N2 . . 124.8(3)
C6 C5 N2 . . 115.8(3)
C1 C6 C5 . . 120.2(3)
C1 C6 H6 . . 119.9
C5 C6 H6 . . 119.9
C8 C7 C12 . . 119.6(3)
C8 C7 N1 . . 121.1(3)
C12 C7 N1 . . 119.3(3)
C9 C8 C7 . . 120.2(3)
C9 C8 H8 . . 119.9
C7 C8 H8 . . 119.9
C8 C9 C10 . . 120.6(3)
C8 C9 H9 . . 119.7
C10 C9 H9 . . 119.7
C11 C10 C9 . . 119.2(4)
C11 C10 H10 . . 120.4
C9 C10 H10 . . 120.4
C10 C11 C12 . . 121.6(3)
C10 C11 H11 . . 119.2
C12 C11 H11 . . 119.2
C11 C12 C7 . . 118.7(3)
C11 C12 C13 . . 121.0(3)
C7 C12 C13 . . 120.3(3)
N2 C13 N3 . . 116.5(3)
N2 C13 C12 . . 127.7(3)
N3 C13 C12 . . 115.6(3)
N3 C14 C14 . 2 110.0(2)
N3 C14 H14A . . 109.7
C14 C14 H14A 2 . 109.7
N3 C14 H14B . . 109.7
C14 C14 H14B 2 . 109.7
H14A C14 H14B . . 108.2
N3 C15 C15 . 2 110.7(3)
N3 C15 H15A . . 109.5
C15 C15 H15A 2 . 109.5
N3 C15 H15B . . 109.5
C15 C15 H15B 2 . 109.5
H15A C15 H15B . . 108.1
C21 C16 C17 . . 121.7(4)
C21 C16 Cl2 . . 119.3(3)
C17 C16 Cl2 . . 119.1(3)
C18 C17 C16 . . 118.4(3)
C18 C17 H17 . . 120.8
C16 C17 H17 . . 120.8
C17 C18 C19 . . 121.1(4)
C17 C18 H18 . . 119.5
C19 C18 H18 . . 119.5
C18 C19 C20 . . 120.1(3)
C18 C19 N4 . . 121.8(3)
C20 C19 N4 . . 118.1(3)
C21 C20 C19 . . 118.6(3)
C21 C20 N5 . . 117.5(3)
C19 C20 N5 . . 123.4(3)
C16 C21 C20 . . 120.0(4)
C16 C21 H21 . . 120.0
C20 C21 H21 . . 120.0
C23 C22 C27 . . 120.0(3)
C23 C22 N4 . . 121.3(3)
C27 C22 N4 . . 118.6(3)
C24 C23 C22 . . 120.6(3)
C24 C23 H23 . . 119.7
C22 C23 H23 . . 119.7
C23 C24 C25 . . 120.1(3)
C23 C24 H24 . . 119.9
C25 C24 H24 . . 119.9
C26 C25 C24 . . 119.6(4)
C26 C25 H25 . . 120.2
C24 C25 H25 . . 120.2
C25 C26 C27 . . 121.4(3)
C25 C26 H26 . . 119.3
C27 C26 H26 . . 119.3
C26 C27 C22 . . 118.3(3)
C26 C27 C28 . . 121.5(3)
C22 C27 C28 . . 120.2(3)
N5 C28 N6 . . 117.4(3)
N5 C28 C27 . . 126.2(3)
N6 C28 C27 . . 116.0(3)
N6 C29 C30 . 5_565 110.3(3)
N6 C29 H29A . . 109.6
C30 C29 H29A 5_565 . 109.6
N6 C29 H29B . . 109.6
C30 C29 H29B 5_565 . 109.6
H29A C29 H29B . . 108.1
N6 C30 C29 . 5_565 109.5(3)
N6 C30 H30A . . 109.8
C29 C30 H30A 5_565 . 109.8
N6 C30 H30B . . 109.8
C29 C30 H30B 5_565 . 109.8
H30A C30 H30B . . 108.2
C32 C31 H31A . . 109.5
C32 C31 H31B . . 109.5
H31A C31 H31B . . 109.5
C32 C31 H31C . . 109.5
H31A C31 H31C . . 109.5
H31B C31 H31C . . 109.5
O1 C32 C31 . . 119.4(10)
O1 C32 C33 . . 117.2(8)
C31 C32 C33 . . 123.4(12)
C32 C33 H33A . . 109.5
C32 C33 H33B . . 109.5
H33A C33 H33B . . 109.5
C32 C33 H33C . . 109.5
H33A C33 H33C . . 109.5
H33B C33 H33C . . 109.5
C35 C34 H34A . . 109.5
C35 C34 H34B . . 109.5
H34A C34 H34B . . 109.5
C35 C34 H34C . . 109.5
H34A C34 H34C . . 109.5
H34B C34 H34C . . 109.5
C36 C35 C34 . . 99.5(8)
C36 C35 H35A . . 111.9
C34 C35 H35A . . 111.9
C36 C35 H35B . . 111.9
C34 C35 H35B . . 111.9
H35A C35 H35B . . 109.6
C37 C36 C35 . . 104.9(9)
C37 C36 H36A . . 110.8
C35 C36 H36A . . 110.8
C37 C36 H36B . . 110.8
C35 C36 H36B . . 110.8
H36A C36 H36B . . 108.8
C36 C37 C38 . . 100.1(8)
C36 C37 H37A . . 111.7
C38 C37 H37A . . 111.7
C36 C37 H37B . . 111.7
C38 C37 H37B . . 111.7
H37A C37 H37B . . 109.5
C37 C38 H38A . . 109.5
C37 C38 H38B . . 109.5
H38A C38 H38B . . 109.5
C37 C38 H38C . . 109.5
H38A C38 H38C . . 109.5
H38B C38 H38C . . 109.5

loop_
_geom_bond_atom_site_label_1
_geom_bond_atom_site_label_2
_geom_bond_site_symmetry_2
_geom_bond_distance
Cl1 C1 . 1.744(4)
Cl2 C16 . 1.751(4)
O1 C32 . 1.211(10)
N1 C7 . 1.418(4)
N1 C4 . 1.420(4)
N1 H1A . 0.85(4)
N2 C13 . 1.280(4)
N2 C5 . 1.403(4)
N3 C13 . 1.396(4)
N3 C15 . 1.462(4)
N3 C14 . 1.468(4)
N4 C19 . 1.423(5)
N4 C22 . 1.424(5)
N4 H4A . 0.87(4)
N5 C28 . 1.291(5)
N5 C20 . 1.404(4)
N6 C28 . 1.385(4)
N6 C30 . 1.464(5)
N6 C29 . 1.472(5)
C1 C2 . 1.379(5)
C1 C6 . 1.385(5)
C2 C3 . 1.390(5)
C2 H2 . 0.9500
C3 C4 . 1.395(5)
C3 H3 . 0.9500
C4 C5 . 1.397(5)
C5 C6 . 1.403(5)
C6 H6 . 0.9500
C7 C8 . 1.393(5)
C7 C12 . 1.406(5)
C8 C9 . 1.384(5)
C8 H8 . 0.9500
C9 C10 . 1.385(5)
C9 H9 . 0.9500
C10 C11 . 1.381(5)
C10 H10 . 0.9500
C11 C12 . 1.389(5)
C11 H11 . 0.9500
C12 C13 . 1.491(5)
C14 C14 2 1.522(6)
C14 H14A . 0.9900
C14 H14B . 0.9900
C15 C15 2 1.514(7)
C15 H15A . 0.9900
C15 H15B . 0.9900
C16 C21 . 1.374(5)
C16 C17 . 1.385(5)
C17 C18 . 1.383(5)
C17 H17 . 0.9500
C18 C19 . 1.384(5)
C18 H18 . 0.9500
C19 C20 . 1.402(5)
C20 C21 . 1.397(5)
C21 H21 . 0.9500
C22 C23 . 1.387(5)
C22 C27 . 1.405(5)
C23 C24 . 1.378(5)
C23 H23 . 0.9500
C24 C25 . 1.389(5)
C24 H24 . 0.9500
C25 C26 . 1.381(5)
C25 H25 . 0.9500
C26 C27 . 1.396(5)
C26 H26 . 0.9500
C27 C28 . 1.485(5)
C29 C30 5_565 1.524(5)
C29 H29A . 0.9900
C29 H29B . 0.9900
C30 C29 5_565 1.524(5)
C30 H30A . 0.9900
C30 H30B . 0.9900
C31 C32 . 1.4003(10)
C31 H31A . 0.9800
C31 H31B . 0.9800
C31 H31C . 0.9800
C32 C33 . 1.4008(10)
C33 H33A . 0.9800
C33 H33B . 0.9800
C33 H33C . 0.9800
C34 C35 . 1.515(10)
C34 H34A . 0.9800
C34 H34B . 0.9800
C34 H34C . 0.9800
C35 C36 . 1.467(10)
C35 H35A . 0.9900
C35 H35B . 0.9900
C36 C37 . 1.450(9)
C36 H36A . 0.9900
C36 H36B . 0.9900
C37 C38 . 1.534(9)
C37 H37A . 0.9900
C37 H37B . 0.9900
C38 H38A . 0.9800
C38 H38B . 0.9800
C38 H38C . 0.9800

loop_
_geom_hbond_atom_site_label_D
_geom_hbond_atom_site_label_H
_geom_hbond_atom_site_label_A
_geom_hbond_site_symmetry_A
_geom_hbond_distance_DH
_geom_hbond_distance_HA
_geom_hbond_distance_DA
_geom_hbond_angle_DHA
N1 H1A N5 5 0.85(4) 2.33(4) 3.154(4) 166(3)
